data_2225933
loop_
_publ_author_name
'Ge, Fang'
'Nie, Wanli'
'Borzov, Maxim V.'
'Churakov, Andrei V.'

_publ_section_title
;
 Trichlorido{2-[2-(\h^5^-cyclopentadienyl)-2-methylpropyl]-1-trimethylsilyl-1<i>H</i>-imidazole-\k<i>N</i>^3^}titanium(IV)
 tetrahydrofuran hemisolvate
;
_journal_coeditor_code NC2182
_journal_issue 5
_journal_name_full 'Acta Crystallographica Section E'
_journal_page_first m546
_journal_page_last m547
_journal_paper_doi 10.1107/S1600536810013772
_journal_volume 66
_journal_year 2010
_chemical_formula_iupac '[Ti (C15 H23 N2 Si) Cl3], 0.5C4 H8 O'
_chemical_formula_moiety 'C15 H23 Cl3 N2 Si Ti, 0.5(C4 H8 O)'
_chemical_formula_sum 'C17 H27 Cl3 N2 O0.5 Si Ti'
_chemical_formula_weight 449.75
_chemical_name_systematic
;
Trichlorido{2-[2-(\h^5^-cyclopentadienyl)-2-methylpropyl]-1-trimethylsilyl-
1<i>H</i>-imidazole-\k<i>N</i>^3^}titanium(IV) tetrahydrofuran hemisolvate
;
_space_group_IT_number 14
_symmetry_cell_setting monoclinic
_symmetry_space_group_name_Hall '-P 2ybc'
_symmetry_space_group_name_H-M 'P 1 21/c 1'
_atom_sites_solution_hydrogens geom
_atom_sites_solution_primary direct
_atom_sites_solution_secondary difmap
_audit_creation_method SHELXL-97
_cell_angle_alpha 90.00
_cell_angle_beta 99.3990(10)
_cell_angle_gamma 90.00
_cell_formula_units_Z 4
_cell_length_a 8.8033(9)
_cell_length_b 11.8201(11)
_cell_length_c 21.481(2)
_cell_measurement_reflns_used 2833
_cell_measurement_temperature 293(2)
_cell_measurement_theta_max 24.10
_cell_measurement_theta_min 2.58
_cell_volume 2205.2(4)
_computing_cell_refinement 'SAINT (Bruker, 2007)'
_computing_data_collection 'APEX2 (Bruker, 2007)'
_computing_data_reduction 'SAINT (Bruker, 2007)'
_computing_molecular_graphics
;
<i>SHELXTL</i> (Sheldrick, 2008) and <i>OLEX2</i> (Dolomanov <i>et
al.</i>,
2009)
;
_computing_publication_material
;
<i>SHELXTL</i> (Sheldrick, 2008), <i>OLEX2</i> (Dolomanov <i>et
al.</i>,
2009) and PLATON (Spek, 2009)
;
_computing_structure_refinement 'SHELXL97 (Sheldrick, 2008)'
_computing_structure_solution 'SHELXS97 (Sheldrick, 2008)'
_diffrn_ambient_temperature 293(2)
_diffrn_detector_area_resol_mean 8.333
_diffrn_measured_fraction_theta_full 0.995
_diffrn_measured_fraction_theta_max 0.995
_diffrn_measurement_device_type 'Bruker SMART APEXII'
_diffrn_measurement_method 'phi and omega scans'
_diffrn_radiation_monochromator graphite
_diffrn_radiation_source 'fine-focus sealed tube'
_diffrn_radiation_type MoK\a
_diffrn_radiation_wavelength 0.71073
_diffrn_reflns_av_R_equivalents 0.0305
_diffrn_reflns_av_sigmaI/netI 0.0385
_diffrn_reflns_limit_h_max 6
_diffrn_reflns_limit_h_min -10
_diffrn_reflns_limit_k_max 14
_diffrn_reflns_limit_k_min -14
_diffrn_reflns_limit_l_max 25
_diffrn_reflns_limit_l_min -24
_diffrn_reflns_number 10736
_diffrn_reflns_theta_full 25.00
_diffrn_reflns_theta_max 25.00
_diffrn_reflns_theta_min 1.92
_diffrn_standards_number 0
_exptl_absorpt_coefficient_mu 0.811
_exptl_absorpt_correction_T_max 0.8942
_exptl_absorpt_correction_T_min 0.7976
_exptl_absorpt_correction_type multi-scan
_exptl_absorpt_process_details '(<i>SADABS</i>; Sheldrick, 1996)'
_exptl_crystal_colour orange
_exptl_crystal_density_diffrn 1.355
_exptl_crystal_density_method 'not measured'
_exptl_crystal_description block
_exptl_crystal_F_000 936
_exptl_crystal_size_max 0.29
_exptl_crystal_size_mid 0.21
_exptl_crystal_size_min 0.14
_refine_diff_density_max 0.417
_refine_diff_density_min -0.273
_refine_ls_extinction_method none
_refine_ls_goodness_of_fit_ref 1.024
_refine_ls_hydrogen_treatment constr
_refine_ls_matrix_type full
_refine_ls_number_parameters 249
_refine_ls_number_reflns 3869
_refine_ls_number_restraints 70
_refine_ls_restrained_S_all 1.029
_refine_ls_R_factor_all 0.0637
_refine_ls_R_factor_gt 0.0399
_refine_ls_shift/su_max 0.000
_refine_ls_shift/su_mean 0.000
_refine_ls_structure_factor_coef Fsqd
_refine_ls_weighting_details 'calc w=1/[\s^2^(Fo^2^)+(0.0702P)^2^+0.0000P] where P=(Fo^2^+2Fc^2^)/3'
_refine_ls_weighting_scheme calc
_refine_ls_wR_factor_gt 0.1067
_refine_ls_wR_factor_ref 0.1151
_reflns_number_gt 2812
_reflns_number_total 3869
_reflns_threshold_expression I>2sigma(I)
_cod_data_source_file nc2182.cif
_cod_data_source_block I
_cod_original_sg_symbol_H-M 'P 21/c'
_cod_original_formula_sum 'C17 H27 Cl3 N2 O0.50 Si Ti'
_cod_database_code 2225933
_cod_database_fobs_code 2225933

loop_
_symmetry_equiv_pos_as_xyz
'x, y, z'
'-x, y+1/2, -z+1/2'
'-x, -y, -z'
'x, -y-1/2, z-1/2'

loop_
_atom_site_type_symbol
_atom_site_label
_atom_site_fract_x
_atom_site_fract_y
_atom_site_fract_z
_atom_site_U_iso_or_equiv
_atom_site_adp_type
_atom_site_calc_flag
_atom_site_refinement_flags
_atom_site_occupancy
_atom_site_disorder_assembly
_atom_site_disorder_group
Ti Ti1 0.43495(6) 0.55311(4) 0.32607(2) 0.03818(17) Uani d . 1 . .
Cl Cl1 0.38088(10) 0.37906(7) 0.37034(4) 0.0627(3) Uani d . 1 . .
Cl Cl2 0.67102(10) 0.47125(8) 0.31535(5) 0.0702(3) Uani d . 1 . .
Cl Cl3 0.57958(10) 0.71852(7) 0.35301(4) 0.0566(2) Uani d . 1 . .
Si Si1 0.00773(10) 0.73534(8) 0.49770(4) 0.0542(3) Uani d . 1 . .
N N1 0.1676(2) 0.67619(19) 0.46582(10) 0.0396(5) Uani d . 1 . .
N N2 0.3202(2) 0.61390(19) 0.40069(10) 0.0391(5) Uani d . 1 . .
C C1 0.1772(3) 0.6447(2) 0.40551(12) 0.0352(6) Uani d . 1 . .
C C2 0.3137(3) 0.6600(3) 0.50049(13) 0.0491(8) Uani d . 1 . .
H H2 0.3426 0.6725 0.5435 0.059 Uiso calc R 1 . .
C C3 0.4050(3) 0.6234(3) 0.46088(13) 0.0487(8) Uani d . 1 . .
H H3 0.5092 0.6069 0.4719 0.058 Uiso calc R 1 . .
C C4 0.0459(3) 0.6406(2) 0.35326(12) 0.0401(7) Uani d . 1 . .
H H4B -0.0408 0.6794 0.3663 0.048 Uiso calc R 1 . .
H H4A 0.0164 0.5623 0.3451 0.048 Uiso calc R 1 . .
C C5 0.0790(3) 0.6941(3) 0.29174(13) 0.0424(7) Uani d . 1 . .
C C6 -0.0695(4) 0.6866(3) 0.24248(14) 0.0637(10) Uani d . 1 . .
H H6B -0.0565 0.7290 0.2056 0.096 Uiso calc R 1 . .
H H6C -0.1542 0.7172 0.2601 0.096 Uiso calc R 1 . .
H H6A -0.0902 0.6089 0.2311 0.096 Uiso calc R 1 . .
C C7 0.1269(4) 0.8181(3) 0.30352(16) 0.0567(8) Uani d . 1 . .
H H7B 0.2190 0.8216 0.3343 0.085 Uiso calc R 1 . .
H H7C 0.0460 0.8586 0.3188 0.085 Uiso calc R 1 . .
H H7A 0.1457 0.8517 0.2648 0.085 Uiso calc R 1 . .
C C8 -0.1419(4) 0.6251(4) 0.4950(2) 0.0828(12) Uani d . 1 . .
H H8A -0.1668 0.5961 0.4528 0.124 Uiso calc R 1 . .
H H8C -0.2325 0.6572 0.5075 0.124 Uiso calc R 1 . .
H H8B -0.1043 0.5648 0.5232 0.124 Uiso calc R 1 . .
C C9 -0.0605(5) 0.8622(3) 0.45119(18) 0.0730(11) Uani d . 1 . .
H H9B 0.0263 0.9042 0.4418 0.110 Uiso calc R 1 . .
H H9C -0.1193 0.9089 0.4751 0.110 Uiso calc R 1 . .
H H9A -0.1241 0.8396 0.4126 0.110 Uiso calc R 1 . .
C C10 0.0866(5) 0.7784(5) 0.57934(18) 0.1059(17) Uani d . 1 . .
H H10A 0.1331 0.7143 0.6024 0.159 Uiso calc R 1 . .
H H10C 0.0050 0.8071 0.5996 0.159 Uiso calc R 1 . .
H H10B 0.1627 0.8364 0.5785 0.159 Uiso calc R 1 . .
C C11 0.2036(3) 0.6279(3) 0.26614(12) 0.0424(7) Uani d . 1 . .
C C12 0.3285(4) 0.6727(3) 0.24110(13) 0.0528(8) Uani d . 1 . .
H H12 0.3546 0.7489 0.2402 0.063 Uiso calc R 1 . .
C C13 0.4073(4) 0.5834(4) 0.21778(15) 0.0704(11) Uani d . 1 . .
H H13 0.4951 0.5897 0.1991 0.084 Uiso calc R 1 . .
C C14 0.3307(5) 0.4838(4) 0.22756(16) 0.0705(11) Uani d . 1 . .
H H14 0.3578 0.4115 0.2162 0.085 Uiso calc R 1 . .
C C15 0.2056(4) 0.5111(3) 0.25741(14) 0.0535(8) Uani d . 1 . .
H H15 0.1356 0.4599 0.2694 0.064 Uiso calc R 1 . .
O O1 0.3332(13) 0.9741(12) 0.4938(7) 0.206(4) Uani d PDU 0.50 A -1
C C21 0.3746(18) 1.0279(16) 0.4404(6) 0.205(5) Uani d PDU 0.50 A -1
H H21B 0.3099 1.0935 0.4290 0.246 Uiso calc PR 0.50 A -1
H H21A 0.3621 0.9763 0.4048 0.246 Uiso calc PR 0.50 A -1
C C22 0.5356(19) 1.0621(16) 0.4569(7) 0.199(5) Uani d PDU 0.50 A -1
H H22B 0.5489 1.1392 0.4433 0.239 Uiso calc PR 0.50 A -1
H H22A 0.6009 1.0129 0.4367 0.239 Uiso calc PR 0.50 A -1
C C23 0.5763(17) 1.0534(16) 0.5268(8) 0.201(5) Uani d PDU 0.50 A -1
H H23A 0.6671 1.0067 0.5385 0.241 Uiso calc PR 0.50 A -1
H H23B 0.5964 1.1277 0.5455 0.241 Uiso calc PR 0.50 A -1
C C24 0.443(2) 1.0019(16) 0.5477(6) 0.195(5) Uani d PDU 0.50 A -1
H H24A 0.4741 0.9342 0.5720 0.234 Uiso calc PR 0.50 A -1
H H24B 0.3984 1.0542 0.5744 0.234 Uiso calc PR 0.50 A -1

loop_
_atom_site_aniso_label
_atom_site_aniso_U_11
_atom_site_aniso_U_22
_atom_site_aniso_U_33
_atom_site_aniso_U_12
_atom_site_aniso_U_13
_atom_site_aniso_U_23
Ti1 0.0335(3) 0.0417(3) 0.0402(3) 0.0018(2) 0.0084(2) -0.0042(2)
Cl1 0.0673(6) 0.0486(5) 0.0696(6) -0.0078(4) 0.0033(4) 0.0064(4)
Cl2 0.0459(5) 0.0750(6) 0.0929(7) 0.0117(4) 0.0209(4) -0.0205(5)
Cl3 0.0591(5) 0.0518(5) 0.0609(5) -0.0144(4) 0.0157(4) -0.0023(4)
Si1 0.0444(5) 0.0776(6) 0.0435(5) 0.0092(5) 0.0156(4) -0.0045(4)
N1 0.0353(13) 0.0528(14) 0.0313(12) 0.0003(11) 0.0075(10) 0.0005(10)
N2 0.0299(12) 0.0521(14) 0.0358(12) 0.0034(11) 0.0065(10) -0.0004(10)
C1 0.0330(15) 0.0366(14) 0.0373(15) 0.0003(11) 0.0092(11) 0.0052(11)
C2 0.0371(17) 0.072(2) 0.0363(16) 0.0007(15) 0.0012(13) -0.0022(15)
C3 0.0305(16) 0.074(2) 0.0390(16) 0.0047(15) -0.0018(13) 0.0020(15)
C4 0.0325(15) 0.0500(17) 0.0373(15) -0.0022(13) 0.0041(12) 0.0015(13)
C5 0.0356(16) 0.0548(18) 0.0367(15) 0.0058(13) 0.0061(12) 0.0057(13)
C6 0.0438(18) 0.105(3) 0.0392(17) 0.0132(19) -0.0028(14) 0.0103(17)
C7 0.066(2) 0.0485(18) 0.059(2) 0.0106(16) 0.0195(17) 0.0141(15)
C8 0.054(2) 0.104(3) 0.098(3) 0.003(2) 0.033(2) 0.024(2)
C9 0.070(2) 0.064(2) 0.086(3) 0.0130(19) 0.016(2) -0.011(2)
C10 0.094(3) 0.174(5) 0.052(2) 0.028(3) 0.019(2) -0.029(3)
C11 0.0385(16) 0.0572(18) 0.0300(14) 0.0030(14) 0.0013(12) 0.0018(13)
C12 0.054(2) 0.069(2) 0.0370(16) 0.0061(17) 0.0123(14) 0.0125(15)
C13 0.062(2) 0.112(3) 0.0396(18) 0.021(2) 0.0170(17) -0.002(2)
C14 0.075(3) 0.083(3) 0.049(2) 0.020(2) -0.0031(18) -0.0266(19)
C15 0.0491(19) 0.059(2) 0.0475(17) 0.0001(16) -0.0070(15) -0.0126(15)
O1 0.195(6) 0.228(7) 0.195(6) 0.011(6) 0.036(5) -0.014(6)
C21 0.199(7) 0.212(7) 0.203(7) -0.002(6) 0.031(6) 0.017(6)
C22 0.203(7) 0.199(8) 0.193(7) -0.014(6) 0.024(6) 0.008(6)
C23 0.206(7) 0.199(7) 0.199(7) -0.014(6) 0.039(6) -0.005(6)
C24 0.188(7) 0.211(7) 0.187(7) -0.007(6) 0.038(6) -0.011(6)

loop_
_atom_type_symbol
_atom_type_description
_atom_type_scat_dispersion_real
_atom_type_scat_dispersion_imag
_atom_type_scat_source
C C 0.0033 0.0016 'International Tables Vol C Tables 4.2.6.8 and 6.1.1.4'
H H 0.0000 0.0000 'International Tables Vol C Tables 4.2.6.8 and 6.1.1.4'
N N 0.0061 0.0033 'International Tables Vol C Tables 4.2.6.8 and 6.1.1.4'
Si Si 0.0817 0.0704 'International Tables Vol C Tables 4.2.6.8 and 6.1.1.4'
Cl Cl 0.1484 0.1585 'International Tables Vol C Tables 4.2.6.8 and 6.1.1.4'
Ti Ti 0.2776 0.4457 'International Tables Vol C Tables 4.2.6.8 and 6.1.1.4'
O O 0.0106 0.0060 'International Tables Vol C Tables 4.2.6.8 and 6.1.1.4'

loop_
_geom_angle_atom_site_label_1
_geom_angle_atom_site_label_2
_geom_angle_atom_site_label_3
_geom_angle_site_symmetry_1
_geom_angle_site_symmetry_3
_geom_angle
_geom_angle_publ_flag
N2 Ti1 C14 . . 129.38(12) ?
N2 Ti1 C13 . . 135.04(11) ?
C14 Ti1 C13 . . 34.86(13) ?
N2 Ti1 Cl2 . . 138.10(6) ?
C14 Ti1 Cl2 . . 89.41(10) ?
C13 Ti1 Cl2 . . 85.12(9) ?
N2 Ti1 Cl1 . . 80.79(7) ?
C14 Ti1 Cl1 . . 89.07(11) ?
C13 Ti1 Cl1 . . 123.02(12) ?
Cl2 Ti1 Cl1 . . 85.38(4) ?
N2 Ti1 C15 . . 94.48(10) ?
C14 Ti1 C15 . . 34.89(12) ?
C13 Ti1 C15 . . 57.74(14) ?
Cl2 Ti1 C15 . . 122.49(8) ?
Cl1 Ti1 C15 . . 81.89(9) ?
N2 Ti1 Cl3 . . 80.82(7) ?
C14 Ti1 Cl3 . . 129.55(12) ?
C13 Ti1 Cl3 . . 94.70(12) ?
Cl2 Ti1 Cl3 . . 85.07(4) ?
Cl1 Ti1 Cl3 . . 139.98(4) ?
C15 Ti1 Cl3 . . 134.78(9) ?
N2 Ti1 C12 . . 101.49(10) ?
C14 Ti1 C12 . . 57.36(13) ?
C13 Ti1 C12 . . 34.59(12) ?
Cl2 Ti1 C12 . . 114.57(8) ?
Cl1 Ti1 C12 . . 138.74(9) ?
C15 Ti1 C12 . . 56.85(12) ?
Cl3 Ti1 C12 . . 79.88(9) ?
N2 Ti1 C11 . . 79.37(9) ?
C14 Ti1 C11 . . 57.56(11) ?
C13 Ti1 C11 . . 57.62(11) ?
Cl2 Ti1 C11 . . 142.36(7) ?
Cl1 Ti1 C11 . . 109.31(8) ?
C15 Ti1 C11 . . 34.16(10) ?
Cl3 Ti1 C11 . . 101.76(8) ?
C12 Ti1 C11 . . 34.23(10) ?
N1 Si1 C8 . . 108.14(16) ?
N1 Si1 C9 . . 108.33(15) ?
C8 Si1 C9 . . 112.84(18) ?
N1 Si1 C10 . . 105.75(16) ?
C8 Si1 C10 . . 112.3(2) ?
C9 Si1 C10 . . 109.1(2) ?
C1 N1 C2 . . 106.0(2) ?
C1 N1 Si1 . . 129.77(19) ?
C2 N1 Si1 . . 124.11(19) ?
C1 N2 C3 . . 106.1(2) ?
C1 N2 Ti1 . . 135.58(18) ?
C3 N2 Ti1 . . 118.30(18) ?
N2 C1 N1 . . 110.8(2) ?
N2 C1 C4 . . 124.5(2) ?
N1 C1 C4 . . 124.7(2) ?
C3 C2 N1 . . 107.7(2) ?
C3 C2 H2 . . 126.2 ?
N1 C2 H2 . . 126.2 ?
C2 C3 N2 . . 109.4(2) ?
C2 C3 H3 . . 125.3 ?
N2 C3 H3 . . 125.3 ?
C1 C4 C5 . . 114.0(2) ?
C1 C4 H4B . . 108.8 ?
C5 C4 H4B . . 108.8 ?
C1 C4 H4A . . 108.8 ?
C5 C4 H4A . . 108.8 ?
H4B C4 H4A . . 107.7 ?
C11 C5 C7 . . 110.8(2) ?
C11 C5 C4 . . 110.4(2) ?
C7 C5 C4 . . 109.7(2) ?
C11 C5 C6 . . 107.6(2) ?
C7 C5 C6 . . 110.3(3) ?
C4 C5 C6 . . 107.9(2) ?
C5 C6 H6B . . 109.5 ?
C5 C6 H6C . . 109.5 ?
H6B C6 H6C . . 109.5 ?
C5 C6 H6A . . 109.5 ?
H6B C6 H6A . . 109.5 ?
H6C C6 H6A . . 109.5 ?
C5 C7 H7B . . 109.5 ?
C5 C7 H7C . . 109.5 ?
H7B C7 H7C . . 109.5 ?
C5 C7 H7A . . 109.5 ?
H7B C7 H7A . . 109.5 ?
H7C C7 H7A . . 109.5 ?
Si1 C8 H8A . . 109.5 ?
Si1 C8 H8C . . 109.5 ?
H8A C8 H8C . . 109.5 ?
Si1 C8 H8B . . 109.5 ?
H8A C8 H8B . . 109.5 ?
H8C C8 H8B . . 109.5 ?
Si1 C9 H9B . . 109.5 ?
Si1 C9 H9C . . 109.5 ?
H9B C9 H9C . . 109.5 ?
Si1 C9 H9A . . 109.5 ?
H9B C9 H9A . . 109.5 ?
H9C C9 H9A . . 109.5 ?
Si1 C10 H10A . . 109.5 ?
Si1 C10 H10C . . 109.5 ?
H10A C10 H10C . . 109.5 ?
Si1 C10 H10B . . 109.5 ?
H10A C10 H10B . . 109.5 ?
H10C C10 H10B . . 109.5 ?
C15 C11 C12 . . 107.1(3) ?
C15 C11 C5 . . 125.7(3) ?
C12 C11 C5 . . 126.9(3) ?
C15 C11 Ti1 . . 71.21(16) ?
C12 C11 Ti1 . . 72.22(17) ?
C5 C11 Ti1 . . 126.58(18) ?
C13 C12 C11 . . 108.5(3) ?
C13 C12 Ti1 . . 70.76(19) ?
C11 C12 Ti1 . . 73.55(16) ?
C13 C12 H12 . . 125.7 ?
C11 C12 H12 . . 125.7 ?
Ti1 C12 H12 . . 121.6 ?
C14 C13 C12 . . 107.7(3) ?
C14 C13 Ti1 . . 72.1(2) ?
C12 C13 Ti1 . . 74.65(18) ?
C14 C13 H13 . . 126.2 ?
C12 C13 H13 . . 126.2 ?
Ti1 C13 H13 . . 119.0 ?
C13 C14 C15 . . 108.1(3) ?
C13 C14 Ti1 . . 73.0(2) ?
C15 C14 Ti1 . . 73.94(17) ?
C13 C14 H14 . . 125.9 ?
C15 C14 H14 . . 125.9 ?
Ti1 C14 H14 . . 118.9 ?
C11 C15 C14 . . 108.6(3) ?
C11 C15 Ti1 . . 74.63(16) ?
C14 C15 Ti1 . . 71.16(19) ?
C11 C15 H15 . . 125.7 ?
C14 C15 H15 . . 125.7 ?
Ti1 C15 H15 . . 120.2 ?
C21 O1 C24 . . 109.0(5) ?
O1 C21 C22 . . 107.3(5) ?
O1 C21 H21B . . 110.3 ?
C22 C21 H21B . . 110.3 ?
O1 C21 H21A . . 110.3 ?
C22 C21 H21A . . 110.3 ?
H21B C21 H21A . . 108.5 ?
C21 C22 C23 . . 106.8(5) ?
C21 C22 H22B . . 110.4 ?
C23 C22 H22B . . 110.4 ?
C21 C22 H22A . . 110.4 ?
C23 C22 H22A . . 110.4 ?
H22B C22 H22A . . 108.6 ?
C24 C23 C22 . . 105.4(5) ?
C24 C23 H23A . . 110.7 ?
C22 C23 H23A . . 110.7 ?
C24 C23 H23B . . 110.7 ?
C22 C23 H23B . . 110.7 ?
H23A C23 H23B . . 108.8 ?
O1 C24 C23 . . 108.8(5) ?
O1 C24 H24A . . 109.9 ?
C23 C24 H24A . . 109.9 ?
O1 C24 H24B . . 109.9 ?
C23 C24 H24B . . 109.9 ?
H24A C24 H24B . . 108.3 ?

loop_
_geom_bond_atom_site_label_1
_geom_bond_atom_site_label_2
_geom_bond_site_symmetry_2
_geom_bond_distance
_geom_bond_publ_flag
Ti1 N2 . 2.153(2) ?
Ti1 C14 . 2.315(3) ?
Ti1 C13 . 2.327(3) ?
Ti1 Cl2 . 2.3377(10) ?
Ti1 Cl1 . 2.3475(9) ?
Ti1 C15 . 2.350(3) ?
Ti1 Cl3 . 2.3533(9) ?
Ti1 C12 . 2.377(3) ?
Ti1 C11 . 2.394(3) ?
Si1 N1 . 1.804(2) ?
Si1 C8 . 1.847(4) ?
Si1 C9 . 1.847(4) ?
Si1 C10 . 1.849(4) ?
N1 C1 . 1.364(3) ?
N1 C2 . 1.390(3) ?
N2 C1 . 1.330(3) ?
N2 C3 . 1.388(3) ?
C1 C4 . 1.474(4) ?
C2 C3 . 1.335(4) ?
C2 H2 . 0.9300 ?
C3 H3 . 0.9300 ?
C4 C5 . 1.535(4) ?
C4 H4B . 0.9700 ?
C4 H4A . 0.9700 ?
C5 C11 . 1.522(4) ?
C5 C7 . 1.534(4) ?
C5 C6 . 1.544(4) ?
C6 H6B . 0.9600 ?
C6 H6C . 0.9600 ?
C6 H6A . 0.9600 ?
C7 H7B . 0.9600 ?
C7 H7C . 0.9600 ?
C7 H7A . 0.9600 ?
C8 H8A . 0.9600 ?
C8 H8C . 0.9600 ?
C8 H8B . 0.9600 ?
C9 H9B . 0.9600 ?
C9 H9C . 0.9600 ?
C9 H9A . 0.9600 ?
C10 H10A . 0.9600 ?
C10 H10C . 0.9600 ?
C10 H10B . 0.9600 ?
C11 C15 . 1.394(4) ?
C11 C12 . 1.404(4) ?
C12 C13 . 1.399(5) ?
C12 H12 . 0.9300 ?
C13 C14 . 1.390(5) ?
C13 H13 . 0.9300 ?
C14 C15 . 1.399(5) ?
C14 H14 . 0.9300 ?
C15 H15 . 0.9300 ?
O1 C21 . 1.410(6) ?
O1 C24 . 1.421(6) ?
C21 C22 . 1.460(6) ?
C21 H21B . 0.9700 ?
C21 H21A . 0.9700 ?
C22 C23 . 1.489(6) ?
C22 H22B . 0.9700 ?
C22 H22A . 0.9700 ?
C23 C24 . 1.456(6) ?
C23 H23A . 0.9700 ?
C23 H23B . 0.9700 ?
C24 H24A . 0.9700 ?
C24 H24B . 0.9700 ?

loop_
_geom_torsion_atom_site_label_1
_geom_torsion_atom_site_label_2
_geom_torsion_atom_site_label_3
_geom_torsion_atom_site_label_4
_geom_torsion_site_symmetry_1
_geom_torsion_site_symmetry_2
_geom_torsion_site_symmetry_3
_geom_torsion_site_symmetry_4
_geom_torsion
_geom_torsion_publ_flag
C8 Si1 N1 C1 . . . . 68.5(3) ?
C9 Si1 N1 C1 . . . . -54.1(3) ?
C10 Si1 N1 C1 . . . . -171.0(3) ?
C8 Si1 N1 C2 . . . . -115.4(3) ?
C9 Si1 N1 C2 . . . . 121.9(3) ?
C10 Si1 N1 C2 . . . . 5.1(3) ?
C14 Ti1 N2 C1 . . . . -14.3(3) ?
C13 Ti1 N2 C1 . . . . 32.8(3) ?
Cl2 Ti1 N2 C1 . . . . -167.8(2) ?
Cl1 Ti1 N2 C1 . . . . -95.4(3) ?
C15 Ti1 N2 C1 . . . . -14.4(3) ?
Cl3 Ti1 N2 C1 . . . . 120.3(3) ?
C12 Ti1 N2 C1 . . . . 42.7(3) ?
C11 Ti1 N2 C1 . . . . 16.4(3) ?
C14 Ti1 N2 C3 . . . . 163.4(2) ?
C13 Ti1 N2 C3 . . . . -149.5(2) ?
Cl2 Ti1 N2 C3 . . . . 9.9(3) ?
Cl1 Ti1 N2 C3 . . . . 82.3(2) ?
C15 Ti1 N2 C3 . . . . 163.3(2) ?
Cl3 Ti1 N2 C3 . . . . -62.0(2) ?
C12 Ti1 N2 C3 . . . . -139.6(2) ?
C11 Ti1 N2 C3 . . . . -165.9(2) ?
C3 N2 C1 N1 . . . . 1.5(3) ?
Ti1 N2 C1 N1 . . . . 179.43(18) ?
C3 N2 C1 C4 . . . . -176.1(3) ?
Ti1 N2 C1 C4 . . . . 1.8(4) ?
C2 N1 C1 N2 . . . . -2.0(3) ?
Si1 N1 C1 N2 . . . . 174.59(19) ?
C2 N1 C1 C4 . . . . 175.6(3) ?
Si1 N1 C1 C4 . . . . -7.8(4) ?
C1 N1 C2 C3 . . . . 1.7(3) ?
Si1 N1 C2 C3 . . . . -175.2(2) ?
N1 C2 C3 N2 . . . . -0.8(4) ?
C1 N2 C3 C2 . . . . -0.4(3) ?
Ti1 N2 C3 C2 . . . . -178.8(2) ?
N2 C1 C4 C5 . . . . -48.5(4) ?
N1 C1 C4 C5 . . . . 134.2(3) ?
C1 C4 C5 C11 . . . . 64.3(3) ?
C1 C4 C5 C7 . . . . -58.2(3) ?
C1 C4 C5 C6 . . . . -178.4(2) ?
C7 C5 C11 C15 . . . . 171.9(3) ?
C4 C5 C11 C15 . . . . 50.2(4) ?
C6 C5 C11 C15 . . . . -67.4(4) ?
C7 C5 C11 C12 . . . . -15.0(4) ?
C4 C5 C11 C12 . . . . -136.8(3) ?
C6 C5 C11 C12 . . . . 105.7(3) ?
C7 C5 C11 Ti1 . . . . 79.7(3) ?
C4 C5 C11 Ti1 . . . . -42.1(3) ?
C6 C5 C11 Ti1 . . . . -159.6(2) ?
N2 Ti1 C11 C15 . . . . -114.7(2) ?
C14 Ti1 C11 C15 . . . . 37.4(2) ?
C13 Ti1 C11 C15 . . . . 79.0(2) ?
Cl2 Ti1 C11 C15 . . . . 69.8(2) ?
Cl1 Ti1 C11 C15 . . . . -38.5(2) ?
Cl3 Ti1 C11 C15 . . . . 167.10(18) ?
C12 Ti1 C11 C15 . . . . 115.8(3) ?
N2 Ti1 C11 C12 . . . . 129.50(19) ?
C14 Ti1 C11 C12 . . . . -78.4(2) ?
C13 Ti1 C11 C12 . . . . -36.8(2) ?
Cl2 Ti1 C11 C12 . . . . -45.9(2) ?
Cl1 Ti1 C11 C12 . . . . -154.28(17) ?
C15 Ti1 C11 C12 . . . . -115.8(3) ?
Cl3 Ti1 C11 C12 . . . . 51.32(19) ?
N2 Ti1 C11 C5 . . . . 6.3(2) ?
C14 Ti1 C11 C5 . . . . 158.4(3) ?
C13 Ti1 C11 C5 . . . . -160.0(3) ?
Cl2 Ti1 C11 C5 . . . . -169.14(18) ?
Cl1 Ti1 C11 C5 . . . . 82.5(2) ?
C15 Ti1 C11 C5 . . . . 121.0(3) ?
Cl3 Ti1 C11 C5 . . . . -71.9(2) ?
C12 Ti1 C11 C5 . . . . -123.2(3) ?
C15 C11 C12 C13 . . . . -0.6(3) ?
C5 C11 C12 C13 . . . . -174.7(3) ?
Ti1 C11 C12 C13 . . . . 62.5(2) ?
C15 C11 C12 Ti1 . . . . -63.10(19) ?
C5 C11 C12 Ti1 . . . . 122.8(3) ?
N2 Ti1 C12 C13 . . . . -167.7(2) ?
C14 Ti1 C12 C13 . . . . -38.0(2) ?
Cl2 Ti1 C12 C13 . . . . 34.1(3) ?
Cl1 Ti1 C12 C13 . . . . -78.6(3) ?
C15 Ti1 C12 C13 . . . . -79.9(3) ?
Cl3 Ti1 C12 C13 . . . . 113.9(2) ?
C11 Ti1 C12 C13 . . . . -117.0(3) ?
N2 Ti1 C12 C11 . . . . -50.70(19) ?
C14 Ti1 C12 C11 . . . . 79.0(2) ?
C13 Ti1 C12 C11 . . . . 117.0(3) ?
Cl2 Ti1 C12 C11 . . . . 151.15(15) ?
Cl1 Ti1 C12 C11 . . . . 38.4(2) ?
C15 Ti1 C12 C11 . . . . 37.15(17) ?
Cl3 Ti1 C12 C11 . . . . -129.07(18) ?
C11 C12 C13 C14 . . . . 0.7(4) ?
Ti1 C12 C13 C14 . . . . 65.0(2) ?
C11 C12 C13 Ti1 . . . . -64.3(2) ?
N2 Ti1 C13 C14 . . . . -97.7(3) ?
Cl2 Ti1 C13 C14 . . . . 96.0(2) ?
Cl1 Ti1 C13 C14 . . . . 14.7(3) ?
C15 Ti1 C13 C14 . . . . -37.7(2) ?
Cl3 Ti1 C13 C14 . . . . -179.4(2) ?
C12 Ti1 C13 C14 . . . . -114.8(3) ?
C11 Ti1 C13 C14 . . . . -78.4(2) ?
N2 Ti1 C13 C12 . . . . 17.2(3) ?
C14 Ti1 C13 C12 . . . . 114.8(3) ?
Cl2 Ti1 C13 C12 . . . . -149.2(2) ?
Cl1 Ti1 C13 C12 . . . . 129.5(2) ?
C15 Ti1 C13 C12 . . . . 77.1(2) ?
Cl3 Ti1 C13 C12 . . . . -64.6(2) ?
C11 Ti1 C13 C12 . . . . 36.4(2) ?
C12 C13 C14 C15 . . . . -0.6(4) ?
Ti1 C13 C14 C15 . . . . 66.2(2) ?
C12 C13 C14 Ti1 . . . . -66.7(2) ?
N2 Ti1 C14 C13 . . . . 115.0(2) ?
Cl2 Ti1 C14 C13 . . . . -82.3(2) ?
Cl1 Ti1 C14 C13 . . . . -167.7(2) ?
C15 Ti1 C14 C13 . . . . 115.2(3) ?
Cl3 Ti1 C14 C13 . . . . 0.8(3) ?
C12 Ti1 C14 C13 . . . . 37.7(2) ?
C11 Ti1 C14 C13 . . . . 78.6(2) ?
N2 Ti1 C14 C15 . . . . -0.2(3) ?
C13 Ti1 C14 C15 . . . . -115.2(3) ?
Cl2 Ti1 C14 C15 . . . . 162.5(2) ?
Cl1 Ti1 C14 C15 . . . . 77.1(2) ?
Cl3 Ti1 C14 C15 . . . . -114.4(2) ?
C12 Ti1 C14 C15 . . . . -77.5(2) ?
C11 Ti1 C14 C15 . . . . -36.6(2) ?
C12 C11 C15 C14 . . . . 0.2(3) ?
C5 C11 C15 C14 . . . . 174.4(3) ?
Ti1 C11 C15 C14 . . . . -63.5(2) ?
C12 C11 C15 Ti1 . . . . 63.77(19) ?
C5 C11 C15 Ti1 . . . . -122.1(3) ?
C13 C14 C15 C11 . . . . 0.2(4) ?
Ti1 C14 C15 C11 . . . . 65.8(2) ?
C13 C14 C15 Ti1 . . . . -65.6(2) ?
N2 Ti1 C15 C11 . . . . 63.58(19) ?
C14 Ti1 C15 C11 . . . . -116.3(3) ?
C13 Ti1 C15 C11 . . . . -78.6(2) ?
Cl2 Ti1 C15 C11 . . . . -137.18(15) ?
Cl1 Ti1 C15 C11 . . . . 143.60(18) ?
Cl3 Ti1 C15 C11 . . . . -17.9(2) ?
C12 Ti1 C15 C11 . . . . -37.23(17) ?
N2 Ti1 C15 C14 . . . . 179.9(2) ?
C13 Ti1 C15 C14 . . . . 37.7(2) ?
Cl2 Ti1 C15 C14 . . . . -20.9(3) ?
Cl1 Ti1 C15 C14 . . . . -100.1(2) ?
Cl3 Ti1 C15 C14 . . . . 98.4(2) ?
C12 Ti1 C15 C14 . . . . 79.1(2) ?
C11 Ti1 C15 C14 . . . . 116.3(3) ?
C24 O1 C21 C22 . . . . 17(2) ?
O1 C21 C22 C23 . . . . -14(2) ?
C21 C22 C23 C24 . . . . 6(2) ?
C21 O1 C24 C23 . . . . -13(2) ?
C22 C23 C24 O1 . . . . 4(2) ?
